data_7064112
loop_
_publ_author_name
'Das, Nishan'
'Nandi, Nishithendu Bikash'
'K\/lak, Julia'
'Siero\'n, Les\/law'
'Novikov, Alexander S.'
'Maniukiewicz, Waldemar'
'Misra, Tarun Kumar'

_publ_section_title
;
 Antiferromagnetic cyclic tetrameric copper(ii) complex and 8-azaxanthine
 derived from
 1,3-dimethyl-5-(5&#x2032;-methyl-3&#x2032;-isoxazolyl-azo)-6-aminouracil:
 structures, non-covalent interactions and magnetism
;
_journal_issue 46
_journal_name_full 'New Journal of Chemistry'
_journal_page_first 20024
_journal_page_last 20038
_journal_paper_doi 10.1039/D5NJ03321G
_journal_volume 49
_journal_year 2025
_chemical_formula_moiety '2(C10 H12 N6 O3), H2 O'
_chemical_formula_sum 'C20 H26 N12 O7'
_chemical_formula_weight 546.53
_space_group_IT_number 15
_space_group_name_Hall '-C 2yc'
_space_group_name_H-M_alt 'C 1 2/c 1'
_symmetry_cell_setting monoclinic
_symmetry_Int_Tables_number 15
_symmetry_space_group_name_Hall '-C 2yc'
_symmetry_space_group_name_H-M 'C 1 2/c 1'
_atom_sites_solution_hydrogens difmap
_atom_sites_solution_primary difmap
_atom_sites_solution_secondary difmap
_audit_update_record
;
2025-04-21 deposited with the CCDC.	2025-10-27 downloaded from the CCDC.
;
_cell_angle_alpha 90
_cell_angle_beta 94.741(2)
_cell_angle_gamma 90
_cell_formula_units_Z 4
_cell_length_a 20.8768(5)
_cell_length_b 5.8611(1)
_cell_length_c 19.6178(4)
_cell_measurement_reflns_used 23579
_cell_measurement_temperature 100
_cell_measurement_theta_max 78.907
_cell_measurement_theta_min 4.249
_cell_volume 2392.24(9)
_computing_cell_refinement 'CrysAlisPro 1.171.41.122a (Rigaku OD, 2021)'
_computing_data_collection 'CrysAlisPro 1.171.41.122a (Rigaku OD, 2021)'
_computing_data_reduction 'CrysAlisPro 1.171.41.122a (Rigaku OD, 2021)'
_computing_structure_refinement 'SHELXL-2018/3 (Sheldrick, 2018)'
_diffrn_ambient_environment N~2~
_diffrn_ambient_temperature 100
_diffrn_detector 'Hybrid Pixel Array Detector'
_diffrn_detector_area_resol_mean 5.814
_diffrn_detector_type 'Pilatus 300K'
_diffrn_measured_fraction_theta_full 1.000
_diffrn_measured_fraction_theta_max 1.000
_diffrn_measurement_device 'four-circle diffractometer'
_diffrn_measurement_device_type 'XtaLAB Synergy, Dualflex, Pilatus 300K'
_diffrn_measurement_method '\w scans'
_diffrn_radiation_monochromator mirror
_diffrn_radiation_probe x-ray
_diffrn_radiation_type 'Cu K\a'
_diffrn_radiation_wavelength 1.54184
_diffrn_reflns_av_R_equivalents 0.0342
_diffrn_reflns_av_unetI/netI 0.0124
_diffrn_reflns_limit_h_max 24
_diffrn_reflns_limit_h_min -24
_diffrn_reflns_limit_k_max 6
_diffrn_reflns_limit_k_min -6
_diffrn_reflns_limit_l_max 23
_diffrn_reflns_limit_l_min -23
_diffrn_reflns_number 28635
_diffrn_reflns_reduction_process
;
;
_diffrn_reflns_theta_full 66.60
_diffrn_reflns_theta_max 66.60
_diffrn_reflns_theta_min 4.25
_diffrn_source 'micro-focus sealed X-ray tube'
_diffrn_source_type 'PhotonJet (Cu) X-ray Source'
_exptl_absorpt_coefficient_mu 1.006
_exptl_absorpt_correction_T_max 1.000
_exptl_absorpt_correction_T_min 0.654
_exptl_absorpt_correction_type gaussian
_exptl_absorpt_process_details
;
CrysAlisPro 1.171.41.122a (Rigaku Oxford Diffraction, 2021)
Numerical absorption correction based on gaussian integration over
a multifaceted crystal model
Empirical absorption correction using spherical harmonics,
implemented in SCALE3 ABSPACK scaling algorithm.
Empirical correction (ABSPACK) includes:
- Absorption correction using spherical harmonics
- Frame scaling
- Detector area scaling
;
_exptl_crystal_colour yellow
_exptl_crystal_density_diffrn 1.518
_exptl_crystal_description needle
_exptl_crystal_F_000 1144
_exptl_crystal_recrystallization_method 'Re-crystallisation from solvent: DMF'
_exptl_crystal_size_max 0.55
_exptl_crystal_size_mid 0.11
_exptl_crystal_size_min 0.08
_refine_diff_density_max 0.222
_refine_diff_density_min -0.160
_refine_diff_density_rms 0.036
_refine_ls_extinction_coef 0.00091(6)
_refine_ls_extinction_expression Fc^*^=kFc[1+0.001xFc^2^\l^3^/sin(2\q)]^-1/4^
_refine_ls_extinction_method 'shelxl-2018/3 (sheldrick 2018)'
_refine_ls_goodness_of_fit_ref 1.052
_refine_ls_hydrogen_treatment mixed
_refine_ls_matrix_type full
_refine_ls_number_parameters 193
_refine_ls_number_reflns 2109
_refine_ls_number_restraints 0
_refine_ls_restrained_S_all 1.052
_refine_ls_R_factor_all 0.0282
_refine_ls_R_factor_gt 0.0276
_refine_ls_shift/su_max 0.001
_refine_ls_shift/su_mean 0.000
_refine_ls_structure_factor_coef Fsqd
_refine_ls_weighting_details 'w=1/[\s^2^(Fo^2^)+(0.0277P)^2^+2.6302P] where P=(Fo^2^+2Fc^2^)/3'
_refine_ls_weighting_scheme calc
_refine_ls_wR_factor_gt 0.0676
_refine_ls_wR_factor_ref 0.0680
_reflns_number_gt 2042
_reflns_number_total 2109
_reflns_threshold_expression I>2\s(I)
_cod_data_source_file d5nj03321g2.cif
_cod_data_source_block SN1
_cod_depositor_comments 'Adding full bibliography for 7064111--7064113.cif.'
_cod_original_sg_symbol_H-M 'C 2/c'
_cod_database_code 7064112

loop_
_space_group_symop_id
_space_group_symop_operation_xyz
1 x,y,z
2 -x,y,1/2-z
3 -x,-y,-z
4 x,-y,1/2+z
5 1/2+x,1/2+y,z
6 1/2-x,1/2+y,1/2-z
7 1/2-x,1/2-y,-z
8 1/2+x,1/2-y,1/2+z

loop_
_atom_site_aniso_label
_atom_site_aniso_U_11
_atom_site_aniso_U_22
_atom_site_aniso_U_33
_atom_site_aniso_U_23
_atom_site_aniso_U_13
_atom_site_aniso_U_12
O1 0.0156(4) 0.0171(5) 0.0175(4) -0.0045(3) -0.0026(3) 0.0068(3)
O2 0.0171(4) 0.0180(5) 0.0186(4) -0.0027(3) -0.0056(3) 0.0041(3)
O3 0.0171(4) 0.0143(5) 0.0192(4) -0.0029(3) 0.0029(3) 0.0029(3)
N1 0.0142(5) 0.0151(5) 0.0179(5) -0.0023(4) -0.0009(4) 0.0067(4)
N2 0.0147(5) 0.0123(5) 0.0139(5) -0.0005(4) 0.0009(4) 0.0011(4)
N3 0.0142(5) 0.0116(5) 0.0127(4) 0.0004(4) 0.0021(3) -0.0009(4)
N4 0.0128(4) 0.0123(5) 0.0126(4) -0.0009(4) 0.0012(3) -0.0008(4)
N5 0.0124(5) 0.0130(5) 0.0135(5) -0.0001(4) 0.0002(3) 0.0017(4)
N6 0.0147(5) 0.0142(5) 0.0144(5) -0.0018(4) -0.0023(4) 0.0028(4)
C1 0.0179(6) 0.0215(7) 0.0224(6) -0.0027(5) -0.0019(5) 0.0065(5)
C2 0.0127(5) 0.0178(6) 0.0138(5) 0.0008(4) -0.0006(4) -0.0003(5)
C3 0.0131(5) 0.0152(6) 0.0138(5) -0.0003(4) -0.0002(4) -0.0003(4)
C4 0.0133(5) 0.0121(6) 0.0131(5) 0.0008(4) 0.0021(4) -0.0004(4)
O4 0.0142(6) 0.0156(6) 0.0296(7) 0.0000 -0.0037(5) 0.0000
C5 0.0131(5) 0.0116(6) 0.0133(5) 0.0010(4) 0.0017(4) -0.0003(4)
C6 0.0130(5) 0.0127(6) 0.0141(5) 0.0010(4) 0.0034(4) -0.0007(4)
C7 0.0134(5) 0.0123(6) 0.0128(5) 0.0014(4) 0.0040(4) -0.0010(4)
C8 0.0140(5) 0.0118(6) 0.0116(5) 0.0021(4) 0.0035(4) -0.0008(4)
C9 0.0170(6) 0.0143(6) 0.0161(6) -0.0029(5) 0.0000(4) -0.0013(5)
C10 0.0150(6) 0.0171(6) 0.0170(6) -0.0004(5) -0.0012(4) 0.0043(5)

loop_
_atom_site_label
_atom_site_type_symbol
_atom_site_thermal_displace_type
_atom_site_fract_x
_atom_site_fract_y
_atom_site_fract_z
_atom_site_occupancy
_atom_site_U_iso_or_equiv
_atom_site_calc_flag
_atom_site_refinement_flags
_atom_site_disorder_assembly
_atom_site_disorder_group
O1 O Uani 0.42354(4) -0.22117(14) 0.52320(4) 1.000 0.0170(3) d . . .
O2 O Uani 0.40764(4) 0.64572(15) 0.74370(4) 1.000 0.0183(3) d . . .
O3 O Uani 0.24762(4) 1.15792(14) 0.70265(4) 1.000 0.0168(3) d . . .
N1 N Uani 0.37464(4) -0.05610(17) 0.52056(5) 1.000 0.0159(3) d . . .
N2 N Uani 0.34790(4) 0.26453(17) 0.58065(5) 1.000 0.0137(3) d . . .
N3 N Uani 0.36878(4) 0.39232(16) 0.63158(5) 1.000 0.0128(3) d . . .
N4 N Uani 0.33288(4) 0.91658(16) 0.71644(5) 1.000 0.0126(3) d . . .
N5 N Uani 0.24655(4) 0.84639(17) 0.63328(5) 1.000 0.0130(3) d . . .
N6 N Uani 0.24528(5) 0.52706(18) 0.56344(5) 1.000 0.0146(3) d . . .
C1 C Uani 0.52160(6) -0.3324(2) 0.58865(6) 1.000 0.0208(4) d . . .
C2 C Uani 0.46705(5) -0.1708(2) 0.57698(6) 1.000 0.0149(3) d . . .
C3 C Uani 0.44920(5) 0.0200(2) 0.60886(6) 1.000 0.0141(3) d . . .
C4 C Uani 0.39060(5) 0.0845(2) 0.57142(5) 1.000 0.0128(3) d . . .
O4 O Uani 0.50000 0.2960(2) 0.75000 1.000 0.0201(4) d STP . .
C5 C Uani 0.33385(5) 0.57710(19) 0.64719(5) 1.000 0.0126(3) d . . .
C6 C Uani 0.36155(5) 0.7064(2) 0.70537(6) 1.000 0.0131(3) d . . .
C7 C Uani 0.27435(5) 0.9855(2) 0.68602(5) 1.000 0.0127(3) d . . .
C8 C Uani 0.27438(5) 0.64877(19) 0.61344(5) 1.000 0.0123(3) d . . .
C9 C Uani 0.36061(5) 1.0532(2) 0.77401(6) 1.000 0.0159(3) d . . .
C10 C Uani 0.18443(5) 0.9206(2) 0.59964(6) 1.000 0.0165(3) d . . .
H1A H Uiso 0.50506 -0.48858 0.59033 1.000 0.0310 c RU . .
H1B H Uiso 0.54605 -0.29604 0.63209 1.000 0.0310 c RU . .
H1C H Uiso 0.54970 -0.31918 0.55123 1.000 0.0310 c RU . .
H2 H Uiso 0.47068 0.09408 0.64730 1.000 0.0170 c RU . .
H6A H Uiso 0.2064(8) 0.562(3) 0.5422(8) 1.000 0.029(4) d . . .
H6B H Uiso 0.2658(7) 0.399(3) 0.5532(7) 1.000 0.026(4) d . . .
H9A H Uiso 0.34442 0.99804 0.81650 1.000 0.0240 c RU . .
H9B H Uiso 0.34843 1.21348 0.76692 1.000 0.0240 c RU . .
H9C H Uiso 0.40755 1.03963 0.77714 1.000 0.0240 c RU . .
H10A H Uiso 0.18915 0.95124 0.55120 1.000 0.0250 c RU . .
H10B H Uiso 0.17038 1.05990 0.62169 1.000 0.0250 c RU . .
H10C H Uiso 0.15239 0.80022 0.60363 1.000 0.0250 c RU . .
H4 H Uiso 0.4671(8) 0.391(3) 0.7428(9) 1.000 0.045(5) d . . .

loop_
_atom_type_symbol
_atom_type_description
_atom_type_scat_dispersion_real
_atom_type_scat_dispersion_imag
_atom_type_scat_source
C C 0.0181 0.0091 ' International Tables Vol C Tables 4.2.6.8 and 6.1.1.4'
H H 0.0000 0.0000 ' International Tables Vol C Tables 4.2.6.8 and 6.1.1.4'
N N 0.0311 0.0180 ' International Tables Vol C Tables 4.2.6.8 and 6.1.1.4'
O O 0.0492 0.0322 ' International Tables Vol C Tables 4.2.6.8 and 6.1.1.4'

loop_
_geom_angle_atom_site_label_1
_geom_angle_atom_site_label_2
_geom_angle_atom_site_label_3
_geom_angle
_geom_angle_site_symmetry_3
N1 O1 C2 108.33(8) .
O1 N1 C4 105.42(8) .
N3 N2 C4 110.96(8) .
N2 N3 C5 118.92(9) .
C6 N4 C7 124.70(9) .
C6 N4 C9 117.12(9) .
C7 N4 C9 117.03(9) .
C7 N5 C8 122.83(9) .
C7 N5 C10 117.00(9) .
C8 N5 C10 120.16(9) .
O1 C2 C1 115.71(10) .
O1 C2 C3 110.22(10) .
C1 C2 C3 134.06(11) .
C2 C3 C4 103.85(10) .
N1 C4 N2 116.44(9) .
N1 C4 C3 112.18(10) .
N2 C4 C3 131.36(10) .
N3 C5 C6 114.12(9) .
N3 C5 C8 126.64(10) .
C6 C5 C8 119.24(10) .
O2 C6 N4 119.13(10) .
O2 C6 C5 125.02(11) .
N4 C6 C5 115.85(9) .
C8 N6 H6B 114.9(9) .
H6A N6 H6B 120.9(14) .
C8 N6 H6A 124.1(11) .
N4 C7 N5 116.57(10) .
O3 C7 N4 122.71(10) .
O3 C7 N5 120.72(10) .
N5 C8 N6 119.30(10) .
N5 C8 C5 119.56(9) .
N6 C8 C5 121.14(10) .
C2 C1 H1A 109.00 .
C2 C1 H1B 109.00 .
C2 C1 H1C 109.00 .
H1A C1 H1B 109.00 .
H1A C1 H1C 109.00 .
H1B C1 H1C 109.00 .
C2 C3 H2 128.00 .
C4 C3 H2 128.00 .
H4 O4 H4 102.2(16) 2_656
N4 C9 H9A 109.00 .
N4 C9 H9B 109.00 .
H9A C9 H9B 109.00 .
H9A C9 H9C 109.00 .
N4 C9 H9C 109.00 .
H9B C9 H9C 109.00 .
N5 C10 H10B 109.00 .
N5 C10 H10C 109.00 .
N5 C10 H10A 109.00 .
H10A C10 H10C 109.00 .
H10B C10 H10C 109.00 .
H10A C10 H10B 109.00 .

loop_
_geom_bond_atom_site_label_1
_geom_bond_atom_site_label_2
_geom_bond_distance
O1 N1 1.4043(12)
O1 C2 1.3664(14)
O2 C6 1.2240(14)
O3 C7 1.2121(14)
N1 C4 1.3156(14)
N2 N3 1.2951(14)
N2 C4 1.4027(15)
N3 C5 1.3548(14)
N4 C6 1.3944(15)
N4 C7 1.3755(14)
N4 C9 1.4642(15)
N5 C7 1.4046(14)
N5 C8 1.3668(15)
N5 C10 1.4714(14)
N6 C8 1.3197(14)
C1 C2 1.4844(16)
C2 C3 1.3488(16)
C3 C4 1.4250(15)
C5 C6 1.4500(15)
C5 C8 1.4214(15)
N6 H6A 0.905(17)
N6 H6B 0.895(17)
C1 H1A 0.9800
C1 H1B 0.9800
C1 H1C 0.9800
C3 H2 0.9500
O4 H4 0.886(17)
O4 H4 0.886(17)
C9 H9B 0.9800
C9 H9C 0.9800
C9 H9A 0.9800
C10 H10C 0.9800
C10 H10A 0.9800
C10 H10B 0.9800

loop_
_geom_hbond_atom_site_label_D
_geom_hbond_atom_site_label_H
_geom_hbond_atom_site_label_A
_geom_hbond_distance_DH
_geom_hbond_distance_HA
_geom_hbond_distance_DA
_geom_hbond_angle_DHA
_geom_hbond_site_symmetry_A
O4 H4 O2 0.886(17) 1.943(17) 2.8098(12) 165.6(16) .
N6 H6A N1 0.905(17) 2.009(16) 2.8862(14) 163.0(16) 7_556
N6 H6B N2 0.895(17) 1.923(15) 2.6366(14) 135.5(13) .
C1 H1B O2 0.9800 2.5700 3.4947(14) 158.00 2_646
C3 H2 O4 0.9500 2.3700 3.3050(13) 167.00 .
C9 H9C O4 0.9800 2.5400 3.3078(12) 135.00 1_565

loop_
_geom_torsion_atom_site_label_1
_geom_torsion_atom_site_label_2
_geom_torsion_atom_site_label_3
_geom_torsion_atom_site_label_4
_geom_torsion
C2 O1 N1 C4 0.41(11)
N1 O1 C2 C1 178.46(9)
N1 O1 C2 C3 -0.69(12)
O1 N1 C4 N2 -178.66(9)
O1 N1 C4 C3 -0.02(14)
C4 N2 N3 C5 179.01(9)
N3 N2 C4 N1 -179.43(9)
N3 N2 C4 C3 2.23(16)
N2 N3 C5 C6 179.56(9)
N2 N3 C5 C8 0.73(16)
C7 N4 C6 O2 -167.03(10)
C7 N4 C6 C5 13.86(15)
C9 N4 C6 O2 0.31(15)
C9 N4 C6 C5 -178.81(9)
C6 N4 C7 O3 171.37(11)
C6 N4 C7 N5 -9.33(15)
C9 N4 C7 O3 4.02(15)
C9 N4 C7 N5 -176.67(9)
C8 N5 C7 O3 -178.99(10)
C8 N5 C7 N4 1.69(15)
C10 N5 C7 O3 0.29(15)
C10 N5 C7 N4 -179.03(9)
C7 N5 C8 N6 179.97(11)
C7 N5 C8 C5 0.35(15)
C10 N5 C8 N6 0.71(15)
C10 N5 C8 C5 -178.91(10)
O1 C2 C3 C4 0.65(12)
C1 C2 C3 C4 -178.27(12)
C2 C3 C4 N1 -0.40(13)
C2 C3 C4 N2 177.99(11)
N3 C5 C6 O2 -8.91(16)
N3 C5 C6 N4 170.14(9)
C8 C5 C6 O2 170.01(11)
C8 C5 C6 N4 -10.94(15)
N3 C5 C8 N5 -176.76(10)
N3 C5 C8 N6 3.63(17)
C6 C5 C8 N5 4.46(15)
C6 C5 C8 N6 -175.14(10)
